data_1576213
loop_
_publ_author_name
'Moral, Rubi'
'Pegu, Oiyao Appun'
'Das, Gopal'

_publ_section_title
;
 Anion-driven supramolecular gel: naked-eye detection of picric acid,
 facilitating <i>in situ</i> formation of gel nanocomposites and enabling
 solid-state anion exchange.
;
_journal_issue 46
_journal_name_full Nanoscale
_journal_page_first 26845
_journal_page_last 26854
_journal_paper_doi 10.1039/d5nr04099j
_journal_volume 17
_journal_year 2025
_chemical_formula_sum 'C30 H32 N9 O5 P S'
_chemical_formula_weight 661.67
_space_group_crystal_system orthorhombic
_space_group_IT_number 33
_space_group_name_Hall 'P 2c -2n'
_space_group_name_H-M_alt 'P n a 21'
_atom_sites_solution_hydrogens geom
_audit_creation_method SHELXL-2019/3
_audit_update_record
;
2025-01-24 deposited with the CCDC.	2025-10-20 downloaded from the CCDC.
;
_cell_angle_alpha 90
_cell_angle_beta 90
_cell_angle_gamma 90
_cell_formula_units_Z 4
_cell_length_a 8.2595(4)
_cell_length_b 16.3723(8)
_cell_length_c 29.5080(14)
_cell_measurement_reflns_used 9928
_cell_measurement_temperature 295(2)
_cell_measurement_theta_max 26.34
_cell_measurement_theta_min 2.42
_cell_volume 3990.3(3)
_computing_structure_refinement 'SHELXL-2019/2 (Sheldrick, 2019)'
_computing_structure_solution 'SHELXT 2018/2 (Sheldrick, 2018)'
_diffrn_ambient_temperature 295(2)
_diffrn_measured_fraction_theta_full 0.996
_diffrn_measured_fraction_theta_max 0.996
_diffrn_measurement_device_type 'Bruker APEX-II CCD'
_diffrn_measurement_method '\f and \w scans'
_diffrn_radiation_type MoK\a
_diffrn_radiation_wavelength 0.71073
_diffrn_reflns_av_R_equivalents 0.1034
_diffrn_reflns_av_unetI/netI 0.0918
_diffrn_reflns_Laue_measured_fraction_full 0.996
_diffrn_reflns_Laue_measured_fraction_max 0.996
_diffrn_reflns_limit_h_max 10
_diffrn_reflns_limit_h_min -10
_diffrn_reflns_limit_k_max 20
_diffrn_reflns_limit_k_min -20
_diffrn_reflns_limit_l_max 36
_diffrn_reflns_limit_l_min -36
_diffrn_reflns_number 61785
_diffrn_reflns_point_group_measured_fraction_full 0.994
_diffrn_reflns_point_group_measured_fraction_max 0.990
_diffrn_reflns_theta_full 25.242
_diffrn_reflns_theta_max 26.379
_diffrn_reflns_theta_min 2.488
_exptl_absorpt_coefficient_mu 0.165
_exptl_crystal_colour colourless
_exptl_crystal_density_diffrn 1.101
_exptl_crystal_description needle
_exptl_crystal_F_000 1384
_exptl_crystal_size_max 0.25
_exptl_crystal_size_mid 0.20
_exptl_crystal_size_min 0.15
_refine_diff_density_max 0.282
_refine_diff_density_min -0.253
_refine_diff_density_rms 0.058
_refine_ls_abs_structure_details
;
 Flack x determined using 1609 quotients [(I+)-(I-)]/[(I+)+(I-)]
 (Parsons, Flack and Wagner, Acta Cryst. B69 (2013) 249-259).
;
_refine_ls_abs_structure_Flack 0.48(5)
_refine_ls_extinction_method none
_refine_ls_goodness_of_fit_ref 1.059
_refine_ls_hydrogen_treatment constr
_refine_ls_matrix_type full
_refine_ls_number_parameters 419
_refine_ls_number_reflns 8088
_refine_ls_number_restraints 61
_refine_ls_restrained_S_all 1.057
_refine_ls_R_factor_all 0.1506
_refine_ls_R_factor_gt 0.0923
_refine_ls_shift/su_max 0.000
_refine_ls_shift/su_mean 0.000
_refine_ls_structure_factor_coef Fsqd
_refine_ls_weighting_details 'w=1/[\s^2^(Fo^2^)+(0.0522P)^2^+4.8134P] where P=(Fo^2^+2Fc^2^)/3'
_refine_ls_weighting_scheme calc
_refine_ls_wR_factor_gt 0.1656
_refine_ls_wR_factor_ref 0.1907
_reflns_Friedel_coverage 0.948
_reflns_Friedel_fraction_full 0.992
_reflns_Friedel_fraction_max 0.984
_reflns_number_gt 4958
_reflns_number_total 8088
_reflns_threshold_expression 'I > 2\s(I)'
_cod_data_source_file d5nr04099j2.cif
_cod_data_source_block GUA_IND_H2PO4
_cod_depositor_comments 'Adding full bibliography for 1576210--1576213.cif.'
_cod_database_code 1576213
_shelx_shelxl_version_number 2019/3
_shelx_space_group_comment
;
The symmetry employed for this shelxl refinement is uniquely defined
by the following loop, which should always be used as a source of
symmetry information in preference to the above space-group names.
They are only intended as comments.
;

loop_
_space_group_symop_operation_xyz
'x, y, z'
'-x, -y, z+1/2'
'x+1/2, -y+1/2, z'
'-x+1/2, y+1/2, z+1/2'

loop_
_atom_site_label
_atom_site_type_symbol
_atom_site_fract_x
_atom_site_fract_y
_atom_site_fract_z
_atom_site_U_iso_or_equiv
_atom_site_adp_type
_atom_site_occupancy
_atom_site_site_symmetry_order
_atom_site_calc_flag
_atom_site_refinement_flags_posn
_atom_site_refinement_flags_adp
_atom_site_refinement_flags_occupancy
_atom_site_disorder_assembly
_atom_site_disorder_group
P1 P 0.8942(2) 0.73987(15) 0.65553(9) 0.0605(7) Uani 1 1 d . . . . .
S1 S 0.6150(4) 0.99640(16) 0.40187(10) 0.0866(9) Uani 1 1 d . . . . .
O3 O 0.7918(7) 0.7777(3) 0.61880(17) 0.0523(14) Uani 1 1 d . . . . .
N8 N 0.6092(8) 0.1616(4) 0.5267(2) 0.0563(18) Uani 1 1 d . . . . .
N9 N 0.5080(9) 0.1822(4) 0.4909(2) 0.0578(18) Uani 1 1 d . . . . .
H9 H 0.455812 0.146115 0.475567 0.069 Uiso 1 1 calc R U . . .
N2 N 0.5591(8) 0.3973(4) 0.5032(2) 0.0497(17) Uani 1 1 d . . . . .
N6 N 0.4098(8) 0.2897(4) 0.4481(2) 0.0530(17) Uani 1 1 d . . . . .
H6 H 0.398283 0.341405 0.444056 0.064 Uiso 1 1 calc R U . . .
O1 O 0.7886(7) 0.6894(5) 0.6891(2) 0.090(2) Uani 1 1 d . . . . .
H1B H 0.692747 0.699982 0.684961 0.135 Uiso 1 1 calc R U . . .
C10 C 0.4972(10) 0.2618(4) 0.4819(3) 0.0453(19) Uani 1 1 d . . . . .
N5 N 0.3353(8) 0.2338(4) 0.4185(2) 0.0510(17) Uani 1 1 d . . . . .
O2 O 0.9937(8) 0.8008(5) 0.6821(3) 0.103(3) Uani 1 1 d . . . . .
N3 N 0.5705(9) 0.3139(4) 0.5102(2) 0.0593(19) Uani 1 1 d . . . . .
H3 H 0.625028 0.295414 0.532778 0.071 Uiso 1 1 calc R U . . .
O4 O 1.0066(7) 0.6751(4) 0.6333(3) 0.077(2) Uani 1 1 d . . . . .
H4B H 1.096066 0.695175 0.628753 0.115 Uiso 1 1 calc R U . . .
N4 N 0.1047(8) 0.2044(4) 0.2764(2) 0.0550(18) Uani 1 1 d . . . . .
H4 H 0.075768 0.212858 0.248829 0.066 Uiso 1 1 calc R U . . .
C18 C 0.2074(8) 0.2253(4) 0.3450(2) 0.0406(17) Uani 1 1 d . U . . .
N1 N 0.7119(10) 0.6500(5) 0.5565(3) 0.074(2) Uani 1 1 d . . . . .
H1 H 0.756247 0.688642 0.571905 0.089 Uiso 1 1 calc R U . . .
C8 C 0.6494(10) 0.5253(5) 0.5321(3) 0.0513(19) Uani 1 1 d . U . . .
C24 C 0.8245(11) 0.0887(6) 0.5999(3) 0.066(2) Uani 1 1 d . U . . .
O5 O 0.6473(10) 1.0709(4) 0.4298(2) 0.099(2) Uani 1 1 d . . . . .
C15 C 0.1365(9) 0.1460(5) 0.3442(3) 0.0458(18) Uani 1 1 d . U . . .
C4 C 0.4442(11) 0.5781(5) 0.4730(3) 0.061(2) Uani 1 1 d . U . . .
H4A H 0.408773 0.527188 0.463153 0.074 Uiso 1 1 calc R U . . .
C13 C 0.0328(13) 0.0145(6) 0.3628(4) 0.077(3) Uani 1 1 d . U . . .
H13 H 0.021042 -0.028366 0.383235 0.093 Uiso 1 1 calc R U . . .
C7 C 0.7407(10) 0.5699(6) 0.5626(3) 0.067(2) Uani 1 1 d . U . . .
H7 H 0.810895 0.547931 0.584046 0.080 Uiso 1 1 calc R U . . .
C5 C 0.5597(10) 0.5834(5) 0.5059(3) 0.0481(18) Uani 1 1 d . U . . .
C2 C 0.4267(13) 0.7252(6) 0.4716(4) 0.083(3) Uani 1 1 d . U . . .
H2 H 0.384776 0.772535 0.458724 0.100 Uiso 1 1 calc R U . . .
C1 C 0.5315(14) 0.7311(5) 0.5065(4) 0.081(3) Uani 1 1 d . U . . .
H1A H 0.555313 0.781304 0.519677 0.097 Uiso 1 1 calc R U . . .
C9 C 0.6449(9) 0.4366(5) 0.5318(3) 0.054(2) Uani 1 1 d . U . . .
H9A H 0.705952 0.407879 0.552964 0.065 Uiso 1 1 calc R U . . .
C3 C 0.3795(14) 0.6485(6) 0.4542(3) 0.083(3) Uani 1 1 d . U . . .
H3A H 0.305958 0.645245 0.430399 0.100 Uiso 1 1 calc R U . . .
N7 N 0.8407(13) -0.0460(6) 0.6098(3) 0.097(3) Uani 1 1 d . . . . .
H7A H 0.865042 -0.093723 0.619869 0.117 Uiso 1 1 calc R U . . .
C6 C 0.6002(12) 0.6617(5) 0.5216(3) 0.061(2) Uani 1 1 d . U . . .
C17 C 0.1894(10) 0.2574(5) 0.3024(3) 0.060(2) Uani 1 1 d . U . . .
H17 H 0.229178 0.307652 0.292848 0.072 Uiso 1 1 calc R U . . .
C27 C 0.7216(10) 0.0512(5) 0.5681(3) 0.059(2) Uani 1 1 d . U . . .
C14 C 0.1108(11) 0.0817(5) 0.3750(3) 0.067(2) Uani 1 1 d . U . . .
H14 H 0.149347 0.086448 0.404500 0.080 Uiso 1 1 calc R U . . .
C26 C 0.7412(15) -0.0322(6) 0.5772(4) 0.082(3) Uani 1 1 d . U . . .
H26 H 0.687893 -0.073225 0.561258 0.099 Uiso 1 1 calc R U . . .
C25 C 0.9035(12) 0.0266(8) 0.6264(4) 0.083(3) Uani 1 1 d . U . . .
C28 C 0.6252(10) 0.0840(5) 0.5342(3) 0.055(2) Uani 1 1 d . U . . .
H28 H 0.568583 0.048050 0.515597 0.066 Uiso 1 1 calc R U . . .
C16 C 0.0725(10) 0.1357(6) 0.3007(3) 0.059(2) Uani 1 1 d . U . . .
C23 C 0.8687(13) 0.1707(7) 0.6106(4) 0.088(3) Uani 1 1 d . U . . .
H23 H 0.821233 0.213618 0.594794 0.105 Uiso 1 1 calc R U . . .
C19 C 0.2874(11) 0.2661(5) 0.3815(3) 0.058(2) Uani 1 1 d . U . . .
H19 H 0.306539 0.321748 0.377888 0.069 Uiso 1 1 calc R U . . .
C11 C -0.0138(12) 0.0667(6) 0.2873(3) 0.073(3) Uani 1 1 d . U . . .
H11 H -0.056289 0.061188 0.258227 0.088 Uiso 1 1 calc R U . . .
C12 C -0.0316(14) 0.0080(6) 0.3193(4) 0.091(3) Uani 1 1 d . U . . .
H12 H -0.089550 -0.038814 0.311903 0.110 Uiso 1 1 calc R U . . .
C20 C 1.0097(17) 0.0409(11) 0.6583(5) 0.122(5) Uani 1 1 d . U . . .
H20 H 1.054917 -0.001615 0.674927 0.147 Uiso 1 1 calc R U . . .
C21 C 1.0513(18) 0.1187(13) 0.6662(5) 0.131(5) Uani 1 1 d . U . . .
H21 H 1.131722 0.127598 0.687721 0.158 Uiso 1 1 calc R U . . .
C22 C 0.9855(16) 0.1879(9) 0.6454(4) 0.109(4) Uani 1 1 d . U . . .
H22 H 1.015060 0.240747 0.653352 0.130 Uiso 1 1 calc R U . . .
C30 C 0.5256(15) 1.0350(7) 0.3510(4) 0.101(4) Uani 1 1 d . . . . .
H30A H 0.457495 0.993826 0.337801 0.152 Uiso 1 1 calc R U . . .
H30B H 0.609341 1.049473 0.329883 0.152 Uiso 1 1 calc R U . . .
H30C H 0.461881 1.082443 0.357887 0.152 Uiso 1 1 calc R U . . .
C29 C 0.4473(17) 0.9470(8) 0.4252(4) 0.123(5) Uani 1 1 d . . . . .
H29A H 0.470864 0.931599 0.455918 0.185 Uiso 1 1 calc R U . . .
H29B H 0.422853 0.899111 0.407783 0.185 Uiso 1 1 calc R U . . .
H29C H 0.355899 0.983262 0.424849 0.185 Uiso 1 1 calc R U . . .

loop_
_atom_site_aniso_label
_atom_site_aniso_U_11
_atom_site_aniso_U_22
_atom_site_aniso_U_33
_atom_site_aniso_U_23
_atom_site_aniso_U_13
_atom_site_aniso_U_12
P1 0.0247(9) 0.0840(16) 0.0729(15) -0.0273(14) 0.0049(13) -0.0099(11)
S1 0.109(2) 0.0702(16) 0.0807(18) -0.0089(14) -0.0134(18) 0.0126(15)
O3 0.052(3) 0.054(3) 0.051(3) -0.001(3) 0.003(3) -0.011(3)
N8 0.068(5) 0.047(4) 0.053(4) 0.001(3) -0.003(4) 0.000(3)
N9 0.075(5) 0.057(4) 0.042(4) -0.006(3) -0.016(4) -0.011(4)
N2 0.065(5) 0.045(4) 0.039(4) 0.003(3) -0.013(3) -0.013(3)
N6 0.061(4) 0.044(4) 0.054(4) 0.005(3) -0.013(4) 0.004(3)
O1 0.039(3) 0.149(6) 0.083(5) 0.027(4) -0.004(3) 0.022(4)
C10 0.054(5) 0.035(4) 0.047(5) 0.003(4) 0.020(4) -0.012(4)
N5 0.060(4) 0.053(4) 0.039(4) -0.004(3) -0.001(3) -0.010(3)
O2 0.049(4) 0.147(6) 0.113(5) -0.090(5) 0.001(4) 0.007(4)
N3 0.080(5) 0.045(4) 0.053(4) 0.006(3) -0.018(4) -0.005(4)
O4 0.046(4) 0.074(4) 0.111(5) -0.040(4) 0.009(4) -0.001(3)
N4 0.049(4) 0.084(5) 0.032(4) -0.005(4) -0.014(3) -0.006(4)
C18 0.025(4) 0.059(4) 0.037(4) -0.007(3) -0.004(3) -0.004(3)
N1 0.096(6) 0.056(5) 0.069(5) -0.016(4) 0.002(5) -0.022(4)
C8 0.056(5) 0.053(4) 0.045(5) -0.010(4) 0.002(4) -0.004(4)
C24 0.064(6) 0.072(5) 0.061(6) 0.019(4) 0.009(4) 0.013(4)
O5 0.136(7) 0.077(5) 0.083(5) -0.009(4) -0.004(5) -0.006(4)
C15 0.032(4) 0.063(5) 0.042(4) -0.003(4) 0.005(3) 0.007(3)
C4 0.082(7) 0.048(5) 0.053(5) -0.007(4) -0.004(4) -0.011(5)
C13 0.085(8) 0.060(6) 0.087(7) -0.002(5) 0.014(6) -0.001(5)
C7 0.054(5) 0.081(7) 0.066(6) -0.005(5) -0.008(4) -0.022(5)
C5 0.051(5) 0.055(4) 0.039(4) -0.011(4) 0.010(3) -0.014(4)
C2 0.083(7) 0.055(5) 0.112(8) -0.015(5) -0.012(6) 0.006(5)
C1 0.101(8) 0.046(5) 0.096(7) -0.018(5) 0.010(6) -0.008(5)
C9 0.046(5) 0.057(4) 0.059(5) 0.007(4) 0.007(4) -0.010(4)
C3 0.105(8) 0.069(6) 0.077(7) -0.006(5) -0.018(6) 0.007(6)
N7 0.100(8) 0.094(7) 0.097(7) 0.060(6) 0.044(6) 0.036(6)
C6 0.081(6) 0.052(5) 0.050(5) -0.018(4) 0.012(5) -0.011(4)
C17 0.054(5) 0.070(6) 0.056(5) 0.011(5) 0.001(4) -0.007(5)
C27 0.059(5) 0.058(5) 0.060(5) 0.013(4) 0.013(4) 0.003(4)
C14 0.077(6) 0.062(5) 0.061(5) 0.009(4) 0.010(5) -0.004(5)
C26 0.119(9) 0.055(5) 0.074(7) 0.017(5) 0.034(7) 0.016(6)
C25 0.049(6) 0.115(8) 0.084(7) 0.058(7) 0.016(5) 0.022(6)
C28 0.054(5) 0.050(5) 0.059(5) 0.013(4) 0.008(4) -0.012(4)
C16 0.045(5) 0.074(6) 0.056(5) -0.005(4) -0.006(4) -0.002(4)
C23 0.081(7) 0.091(6) 0.092(8) 0.007(6) -0.002(6) 0.000(6)
C19 0.062(6) 0.050(5) 0.060(5) -0.001(4) -0.003(4) -0.015(4)
C11 0.067(6) 0.095(7) 0.058(5) -0.025(5) 0.019(5) -0.023(5)
C12 0.096(8) 0.082(7) 0.095(7) -0.022(6) 0.013(7) -0.029(6)
C20 0.084(9) 0.173(11) 0.110(10) 0.038(11) -0.009(7) 0.043(10)
C21 0.104(11) 0.211(13) 0.078(9) -0.005(10) -0.016(7) 0.027(11)
C22 0.094(9) 0.133(9) 0.098(10) -0.020(7) 0.000(7) -0.017(7)
C30 0.094(9) 0.131(10) 0.078(8) 0.024(7) 0.008(7) -0.002(8)
C29 0.159(13) 0.111(9) 0.100(9) 0.021(7) -0.008(9) -0.025(10)

loop_
_atom_type_symbol
_atom_type_description
_atom_type_scat_dispersion_real
_atom_type_scat_dispersion_imag
_atom_type_scat_source
C C 0.0033 0.0016 'International Tables Vol C Tables 4.2.6.8 and 6.1.1.4'
H H 0.0000 0.0000 'International Tables Vol C Tables 4.2.6.8 and 6.1.1.4'
N N 0.0061 0.0033 'International Tables Vol C Tables 4.2.6.8 and 6.1.1.4'
O O 0.0106 0.0060 'International Tables Vol C Tables 4.2.6.8 and 6.1.1.4'
P P 0.1023 0.0942 'International Tables Vol C Tables 4.2.6.8 and 6.1.1.4'
S S 0.1246 0.1234 'International Tables Vol C Tables 4.2.6.8 and 6.1.1.4'

loop_
_geom_angle_atom_site_label_1
_geom_angle_atom_site_label_2
_geom_angle_atom_site_label_3
_geom_angle
_geom_angle_site_symmetry_1
_geom_angle_site_symmetry_3
_geom_angle_publ_flag
O3 P1 O2 114.0(4) . . ?
O3 P1 O4 108.2(4) . . ?
O2 P1 O4 110.1(3) . . ?
O3 P1 O1 111.2(3) . . ?
O2 P1 O1 108.9(5) . . ?
O4 P1 O1 103.9(4) . . ?
O5 S1 C29 107.5(6) . . ?
O5 S1 C30 104.4(5) . . ?
C29 S1 C30 99.6(6) . . ?
C28 N8 N9 115.4(7) . . ?
C10 N9 N8 115.4(7) . . ?
C10 N9 H9 122.3 . . ?
N8 N9 H9 122.3 . . ?
C9 N2 N3 111.3(6) . . ?
C10 N6 N5 119.0(6) . . ?
C10 N6 H6 120.5 . . ?
N5 N6 H6 120.5 . . ?
P1 O1 H1B 109.5 . . ?
N6 C10 N9 121.8(7) . . ?
N6 C10 N3 120.0(7) . . ?
N9 C10 N3 118.0(7) . . ?
C19 N5 N6 113.3(6) . . ?
C10 N3 N2 120.4(6) . . ?
C10 N3 H3 119.8 . . ?
N2 N3 H3 119.8 . . ?
P1 O4 H4B 109.5 . . ?
C17 N4 C16 109.5(6) . . ?
C17 N4 H4 125.3 . . ?
C16 N4 H4 125.3 . . ?
C17 C18 C15 106.8(7) . . ?
C17 C18 C19 124.1(7) . . ?
C15 C18 C19 129.0(7) . . ?
C7 N1 C6 110.4(7) . . ?
C7 N1 H1 124.8 . . ?
C6 N1 H1 124.8 . . ?
C7 C8 C5 106.4(7) . . ?
C7 C8 C9 123.1(8) . . ?
C5 C8 C9 130.4(7) . . ?
C27 C24 C23 135.6(9) . . ?
C27 C24 C25 109.0(10) . . ?
C23 C24 C25 115.4(10) . . ?
C16 C15 C14 116.5(8) . . ?
C16 C15 C18 106.3(7) . . ?
C14 C15 C18 137.1(8) . . ?
C5 C4 C3 120.1(8) . . ?
C5 C4 H4A 120.0 . . ?
C3 C4 H4A 120.0 . . ?
C14 C13 C12 119.9(10) . . ?
C14 C13 H13 120.0 . . ?
C12 C13 H13 120.0 . . ?
N1 C7 C8 109.4(8) . . ?
N1 C7 H7 125.3 . . ?
C8 C7 H7 125.3 . . ?
C4 C5 C6 117.4(8) . . ?
C4 C5 C8 134.7(7) . . ?
C6 C5 C8 107.8(7) . . ?
C1 C2 C3 121.3(10) . . ?
C1 C2 H2 119.4 . . ?
C3 C2 H2 119.4 . . ?
C6 C1 C2 117.6(9) . . ?
C6 C1 H1A 121.2 . . ?
C2 C1 H1A 121.2 . . ?
N2 C9 C8 121.5(8) . . ?
N2 C9 H9A 119.2 . . ?
C8 C9 H9A 119.2 . . ?
C4 C3 C2 119.2(9) . . ?
C4 C3 H3A 120.4 . . ?
C2 C3 H3A 120.4 . . ?
C26 N7 C25 110.7(9) . . ?
C26 N7 H7A 124.7 . . ?
C25 N7 H7A 124.7 . . ?
C1 C6 N1 129.7(8) . . ?
C1 C6 C5 124.2(9) . . ?
N1 C6 C5 106.0(8) . . ?
N4 C17 C18 109.3(7) . . ?
N4 C17 H17 125.4 . . ?
C18 C17 H17 125.4 . . ?
C28 C27 C26 125.5(10) . . ?
C28 C27 C24 131.1(8) . . ?
C26 C27 C24 103.3(9) . . ?
C13 C14 C15 121.3(9) . . ?
C13 C14 H14 119.4 . . ?
C15 C14 H14 119.4 . . ?
N7 C26 C27 112.8(11) . . ?
N7 C26 H26 123.6 . . ?
C27 C26 H26 123.6 . . ?
C20 C25 N7 131.2(12) . . ?
C20 C25 C24 124.6(14) . . ?
N7 C25 C24 104.2(10) . . ?
N8 C28 C27 124.1(8) . . ?
N8 C28 H28 118.0 . . ?
C27 C28 H28 118.0 . . ?
N4 C16 C11 128.4(8) . . ?
N4 C16 C15 108.1(7) . . ?
C11 C16 C15 123.5(9) . . ?
C24 C23 C22 121.0(11) . . ?
C24 C23 H23 119.5 . . ?
C22 C23 H23 119.5 . . ?
N5 C19 C18 126.4(7) . . ?
N5 C19 H19 116.8 . . ?
C18 C19 H19 116.8 . . ?
C12 C11 C16 115.5(9) . . ?
C12 C11 H11 122.2 . . ?
C16 C11 H11 122.2 . . ?
C11 C12 C13 123.2(10) . . ?
C11 C12 H12 118.4 . . ?
C13 C12 H12 118.4 . . ?
C25 C20 C21 117.9(14) . . ?
C25 C20 H20 121.0 . . ?
C21 C20 H20 121.0 . . ?
C20 C21 C22 126.4(15) . . ?
C20 C21 H21 116.8 . . ?
C22 C21 H21 116.8 . . ?
C21 C22 C23 114.6(13) . . ?
C21 C22 H22 122.7 . . ?
C23 C22 H22 122.7 . . ?
S1 C30 H30A 109.5 . . ?
S1 C30 H30B 109.5 . . ?
H30A C30 H30B 109.5 . . ?
S1 C30 H30C 109.5 . . ?
H30A C30 H30C 109.5 . . ?
H30B C30 H30C 109.5 . . ?
S1 C29 H29A 109.5 . . ?
S1 C29 H29B 109.5 . . ?
H29A C29 H29B 109.5 . . ?
S1 C29 H29C 109.5 . . ?
H29A C29 H29C 109.5 . . ?
H29B C29 H29C 109.5 . . ?

loop_
_geom_bond_atom_site_label_1
_geom_bond_atom_site_label_2
_geom_bond_distance
_geom_bond_site_symmetry_2
_geom_bond_publ_flag
P1 O3 1.508(6) . ?
P1 O2 1.513(7) . ?
P1 O4 1.555(6) . ?
P1 O1 1.557(7) . ?
S1 O5 1.497(7) . ?
S1 C29 1.746(13) . ?
S1 C30 1.789(11) . ?
N8 C28 1.297(10) . ?
N8 N9 1.389(9) . ?
N9 C10 1.332(9) . ?
N9 H9 0.8600 . ?
N2 C9 1.277(9) . ?
N2 N3 1.384(8) . ?
N6 C10 1.315(9) . ?
N6 N5 1.406(8) . ?
N6 H6 0.8600 . ?
O1 H1B 0.8200 . ?
C10 N3 1.337(9) . ?
N5 C19 1.278(9) . ?
N3 H3 0.8600 . ?
O4 H4B 0.8200 . ?
N4 C17 1.352(10) . ?
N4 C16 1.360(10) . ?
N4 H4 0.8600 . ?
C18 C17 1.371(10) . ?
C18 C15 1.424(10) . ?
C18 C19 1.430(10) . ?
N1 C7 1.346(11) . ?
N1 C6 1.396(11) . ?
N1 H1 0.8600 . ?
C8 C7 1.383(11) . ?
C8 C5 1.433(11) . ?
C8 C9 1.451(11) . ?
C24 C27 1.407(12) . ?
C24 C23 1.426(13) . ?
C24 C25 1.440(12) . ?
C15 C16 1.398(11) . ?
C15 C14 1.407(11) . ?
C4 C5 1.365(11) . ?
C4 C3 1.386(12) . ?
C4 H4A 0.9300 . ?
C13 C14 1.325(12) . ?
C13 C12 1.393(14) . ?
C13 H13 0.9300 . ?
C7 H7 0.9300 . ?
C5 C6 1.403(10) . ?
C2 C1 1.349(14) . ?
C2 C3 1.411(13) . ?
C2 H2 0.9300 . ?
C1 C6 1.346(13) . ?
C1 H1A 0.9300 . ?
C9 H9A 0.9300 . ?
C3 H3A 0.9300 . ?
N7 C26 1.285(13) . ?
N7 C25 1.386(15) . ?
N7 H7A 0.8600 . ?
C17 H17 0.9300 . ?
C27 C28 1.388(11) . ?
C27 C26 1.400(12) . ?
C14 H14 0.9300 . ?
C26 H26 0.9300 . ?
C25 C20 1.309(18) . ?
C28 H28 0.9300 . ?
C16 C11 1.394(12) . ?
C23 C22 1.437(15) . ?
C23 H23 0.9300 . ?
C19 H19 0.9300 . ?
C11 C12 1.356(14) . ?
C11 H11 0.9300 . ?
C12 H12 0.9300 . ?
C20 C21 1.34(2) . ?
C20 H20 0.9300 . ?
C21 C22 1.40(2) . ?
C21 H21 0.9300 . ?
C22 H22 0.9300 . ?
C30 H30A 0.9600 . ?
C30 H30B 0.9600 . ?
C30 H30C 0.9600 . ?
C29 H29A 0.9600 . ?
C29 H29B 0.9600 . ?
C29 H29C 0.9600 . ?

loop_
_geom_torsion_atom_site_label_1
_geom_torsion_atom_site_label_2
_geom_torsion_atom_site_label_3
_geom_torsion_atom_site_label_4
_geom_torsion
_geom_torsion_site_symmetry_1
_geom_torsion_site_symmetry_2
_geom_torsion_site_symmetry_3
_geom_torsion_site_symmetry_4
_geom_torsion_publ_flag
C28 N8 N9 C10 -177.1(7) . . . . ?
N5 N6 C10 N9 -4.8(11) . . . . ?
N5 N6 C10 N3 179.3(6) . . . . ?
N8 N9 C10 N6 177.8(7) . . . . ?
N8 N9 C10 N3 -6.2(10) . . . . ?
C10 N6 N5 C19 -164.1(7) . . . . ?
N6 C10 N3 N2 -2.0(11) . . . . ?
N9 C10 N3 N2 -178.1(7) . . . . ?
C9 N2 N3 C10 -175.9(7) . . . . ?
C17 C18 C15 C16 -2.4(8) . . . . ?
C19 C18 C15 C16 179.2(8) . . . . ?
C17 C18 C15 C14 -179.0(9) . . . . ?
C19 C18 C15 C14 2.6(15) . . . . ?
C6 N1 C7 C8 0.0(10) . . . . ?
C5 C8 C7 N1 0.0(10) . . . . ?
C9 C8 C7 N1 -176.0(7) . . . . ?
C3 C4 C5 C6 4.3(12) . . . . ?
C3 C4 C5 C8 179.6(9) . . . . ?
C7 C8 C5 C4 -175.6(9) . . . . ?
C9 C8 C5 C4 -0.1(15) . . . . ?
C7 C8 C5 C6 0.0(9) . . . . ?
C9 C8 C5 C6 175.5(8) . . . . ?
C3 C2 C1 C6 5.6(16) . . . . ?
N3 N2 C9 C8 -178.4(7) . . . . ?
C7 C8 C9 N2 179.9(8) . . . . ?
C5 C8 C9 N2 5.0(13) . . . . ?
C5 C4 C3 C2 -4.2(15) . . . . ?
C1 C2 C3 C4 -1.0(16) . . . . ?
C2 C1 C6 N1 179.5(9) . . . . ?
C2 C1 C6 C5 -5.5(15) . . . . ?
C7 N1 C6 C1 175.6(10) . . . . ?
C7 N1 C6 C5 -0.1(10) . . . . ?
C4 C5 C6 C1 0.6(13) . . . . ?
C8 C5 C6 C1 -175.9(9) . . . . ?
C4 C5 C6 N1 176.5(7) . . . . ?
C8 C5 C6 N1 0.0(9) . . . . ?
C16 N4 C17 C18 -2.7(9) . . . . ?
C15 C18 C17 N4 3.1(9) . . . . ?
C19 C18 C17 N4 -178.4(7) . . . . ?
C23 C24 C27 C28 1.3(18) . . . . ?
C25 C24 C27 C28 -177.2(8) . . . . ?
C23 C24 C27 C26 179.2(11) . . . . ?
C25 C24 C27 C26 0.7(10) . . . . ?
C12 C13 C14 C15 -2.7(15) . . . . ?
C16 C15 C14 C13 1.3(12) . . . . ?
C18 C15 C14 C13 177.7(9) . . . . ?
C25 N7 C26 C27 -1.1(12) . . . . ?
C28 C27 C26 N7 178.3(8) . . . . ?
C24 C27 C26 N7 0.2(11) . . . . ?
C26 N7 C25 C20 -178.4(12) . . . . ?
C26 N7 C25 C24 1.5(11) . . . . ?
C27 C24 C25 C20 178.5(11) . . . . ?
C23 C24 C25 C20 -0.3(15) . . . . ?
C27 C24 C25 N7 -1.3(10) . . . . ?
C23 C24 C25 N7 179.9(8) . . . . ?
N9 N8 C28 C27 179.6(7) . . . . ?
C26 C27 C28 N8 179.8(8) . . . . ?
C24 C27 C28 N8 -2.7(14) . . . . ?
C17 N4 C16 C11 178.9(9) . . . . ?
C17 N4 C16 C15 1.2(10) . . . . ?
C14 C15 C16 N4 178.2(7) . . . . ?
C18 C15 C16 N4 0.8(9) . . . . ?
C14 C15 C16 C11 0.4(12) . . . . ?
C18 C15 C16 C11 -177.1(8) . . . . ?
C27 C24 C23 C22 -177.9(10) . . . . ?
C25 C24 C23 C22 0.5(14) . . . . ?
N6 N5 C19 C18 -179.8(7) . . . . ?
C17 C18 C19 N5 -165.3(8) . . . . ?
C15 C18 C19 N5 12.9(14) . . . . ?
N4 C16 C11 C12 -178.0(9) . . . . ?
C15 C16 C11 C12 -0.6(14) . . . . ?
C16 C11 C12 C13 -0.8(15) . . . . ?
C14 C13 C12 C11 2.6(17) . . . . ?
N7 C25 C20 C21 178.1(12) . . . . ?
C24 C25 C20 C21 -2(2) . . . . ?
C25 C20 C21 C22 4(2) . . . . ?
C20 C21 C22 C23 -3(2) . . . . ?
C24 C23 C22 C21 1.2(16) . . . . ?
